data_2101654
loop_
_publ_author_name
'Corker, D. L.'
'Glazer, A. M.'
'Dec, J.'
'Roleder, K.'
'Whatmore, R. W.'

_publ_section_title
;
 A Re-investigation of the Crystal Structure of the Perovskite PbZrO~3~
 by X-ray and Neutron Diffraction
;
_journal_issue 1
_journal_name_full 'Acta Crystallographica Section B'
_journal_page_first 135
_journal_page_last 142
_journal_paper_doi 10.1107/S0108768196012414
_journal_volume 53
_journal_year 1997
_chemical_formula_sum 'O3 Pb Zr'
_chemical_formula_weight 346.41
_space_group_IT_number 55
_symmetry_cell_setting orthorhombic
_symmetry_space_group_name_Hall '-P 2 2ab'
_symmetry_space_group_name_H-M 'P b a m'
_atom_type_scat_source IntTabIV
_cell_angle_alpha 90.0
_cell_angle_beta 90.0
_cell_angle_gamma 90.0
_cell_formula_units_Z 8
_cell_length_a 5.8840(10)
_cell_length_b 11.787(3)
_cell_length_c 8.231(2)
_cell_measurement_reflns_used 51
_cell_measurement_temperature 100
_cell_measurement_theta_max 12.5
_cell_measurement_theta_min 9.5
_cell_volume 570.9(2)
_diffrn_measurement_device 'Stoe Stadi-4'
_diffrn_measurement_method \w-2\q
_diffrn_radiation_type MoK\a
_diffrn_radiation_wavelength 0.71069
_diffrn_reflns_av_R_equivalents 0.1335
_diffrn_reflns_limit_h_max 8
_diffrn_reflns_limit_h_min -8
_diffrn_reflns_limit_k_max 17
_diffrn_reflns_limit_k_min -17
_diffrn_reflns_limit_l_max 12
_diffrn_reflns_limit_l_min -12
_diffrn_reflns_number 4324
_diffrn_reflns_theta_max 32.5
_diffrn_standards_decay_% 3
_diffrn_standards_interval_time 90
_diffrn_standards_number 3
_exptl_absorpt_coefficient_mu 61.26
_exptl_absorpt_correction_T_max 0.2364
_exptl_absorpt_correction_T_min 0.2057
_exptl_absorpt_correction_type sphere
_exptl_crystal_colour grey
_exptl_crystal_density_diffrn 8.06
_exptl_crystal_description irregular
_exptl_crystal_size_max 0.06
_exptl_crystal_size_mid 0.03
_exptl_crystal_size_min 0.02
_refine_diff_density_max 2.97
_refine_diff_density_min -4.15
_refine_ls_extinction_coef 11.5(4)
_refine_ls_extinction_method 'Larson (1970)'
_refine_ls_goodness_of_fit_obs 0.996
_refine_ls_number_parameters 28
_refine_ls_number_reflns 555
_refine_ls_R_factor_obs 0.0326
_refine_ls_shift/esd_max 0.0001
_refine_ls_structure_factor_coef Fsqd
_refine_ls_weighting_scheme
;Tukey and Prince weighting scheme with three parameters
(10.7, 14.3, 5.0)
;
_refine_ls_wR_factor_obs 0.0607
_reflns_number_observed 555
_reflns_number_total 984
_reflns_observed_criterion I>2\s(I)
_cod_data_source_file bm0006.cif
_cod_data_source_block bm0006a
_cod_original_cell_volume 570.85
_cod_original_formula_sum 'Pb1 Zr1 O3'
_cod_database_code 2101654

loop_
_symmetry_equiv_pos_as_xyz
x,y,z
-x,-y,z
1/2+x,1/2-y,-z
1/2-x,1/2+y,-z
-x,-y,-z
x,y,-z
1/2-x,1/2+y,z
1/2+x,1/2-y,z

loop_
_atom_site_label
_atom_site_fract_x
_atom_site_fract_y
_atom_site_fract_z
_atom_site_U_iso_or_equiv
Pb(1) .69910(10) .12988(5) .0 .0032(3)
Pb(2) .70660(10) .12349(4) .5 .0045(3)
Zr(1) .2417(2) .12360(10) .2490(5) .0018(2)
O(1) .296(2) .0970(10) .0 .0057(8)
O(2) .278(2) .1560(10) .5 .0057(8)
O(3) .036(2) .2621(6) .2200(10) .0057(8)
O(4) .0 .5 .297(2) .0057(8)
O(5) .0 .0 .270(2) .0057(8)

loop_
_geom_bond_atom_site_label_1
_geom_bond_atom_site_label_2
_geom_bond_site_symmetry_1
_geom_bond_site_symmetry_2
_geom_bond_distance
_geom_bond_publ_flag
Zr(1) O(1) . . 2.098(5) yes
Zr(1) O(2) . . 2.111(5) yes
Zr(1) O(3) . . 2.047(8) yes
Zr(1) O(3) . 8_555 2.205(8) yes
Zr(1) O(4) . 8_555 2.142(3) yes
Zr(1) O(5) . . 2.044(2) yes
O(1) O(3) . 8_555 2.840(10) yes
O(1) O(4) . 8_555 2.950(10) yes
O(1) O(5) . . 3.050(10) yes
O(1) O(3) . . 3.070(10) yes
O(2) O(4) . 8_555 2.810(10) yes
O(2) O(3) . 8_555 2.920(10) yes
O(2) O(3) . . 2.980(10) yes
O(2) O(5) . . 3.100(10) yes
O(3) O(3) . 8_555 2.960(10) yes
O(3) O(5) . . 3.123(8) yes
O(3) O(4) 8_555 8_555 2.881(8) yes
O(4) O(5) 8_555 . 2.950(10) yes
